data_1521354
loop_
_publ_author_name
'Kaduk, J.A.'
'McKenna, S.T.'
'Satek, L.C.'

_publ_section_title
;
 Crystal structures of metal aluminium borates
;
_journal_name_full 'The Rigaku Journal'
_journal_page_first 17
_journal_page_last 30
_journal_volume 16
_journal_year 1999
_chemical_formula_sum 'Al6 B4 Cu2 O17'
_chemical_name_systematic 'Cu2 (Al6 B4 O17)'
_space_group_IT_number 87
_symmetry_space_group_name_Hall '-I 4'
_symmetry_space_group_name_H-M 'I 4/m'
_cell_angle_alpha 90
_cell_angle_beta 90
_cell_angle_gamma 90
_cell_formula_units_Z 2
_cell_length_a 10.57945
_cell_length_b 10.57945
_cell_length_c 5.67357
_cell_volume 635.013
_citation_journal_id_ASTM RIJOFV
_cod_data_source_file Kaduk_RIJOFV_1999_736.cif
_cod_data_source_block Al6B4Cu2O17
_cod_original_cell_volume 635.0129
_cod_database_code 1521354

loop_
_symmetry_equiv_pos_as_xyz
x,y,z
-y,x,z
-x,-y,z
y,-x,z
-x,-y,-z
y,-x,-z
x,y,-z
-y,x,-z
x+1/2,y+1/2,z+1/2
-y+1/2,x+1/2,z+1/2
-x+1/2,-y+1/2,z+1/2
y+1/2,-x+1/2,z+1/2
-x+1/2,-y+1/2,-z+1/2
y+1/2,-x+1/2,-z+1/2
x+1/2,y+1/2,-z+1/2
-y+1/2,x+1/2,-z+1/2

loop_
_atom_site_label
_atom_site_type_symbol
_atom_site_fract_x
_atom_site_fract_y
_atom_site_fract_z
_atom_site_occupancy
_atom_site_U_iso_or_equiv
Cu1 Cu+2 0.02424 0.1911 0 0.487 0.0
Cu2 Cu+2 0.25 0.25 0.25 0.012 0.0
O4 O-2 0.4319 0.2407 0.2068 1 0.0
B1 B+3 0.2504 0.5054 0 1 0.0
Al2 Al+3 0.25 0.25 0.25 0.988 0.0
Al1 Al+3 0.02424 0.1911 0 0.513 0.0
O1 O-2 0.018 -0.018 0 0.25 0.0
O3 O-2 0.2477 0.3742 0 1 0.0
O2 O-2 0.2086 0.1501 0 1 0.0
